data_7205306
loop_
_publ_author_name
'Lemmerer, Andreas'
'Bernstein, Joel'
'Kahlenberg, Volker'

_publ_section_title
;
 Covalent assistance to supramolecular synthesis: directing the
 supramolecular assembly of co-crystals by in situ modification of
 hydrogen bonding functionality
;
_journal_issue 1
_journal_name_full CrystEngComm
_journal_page_first 55
_journal_paper_doi 10.1039/c0ce00347f
_journal_volume 13
_journal_year 2011
_chemical_formula_moiety 'C6 H10 O4, 2(C6 H7 N3 O)'
_chemical_formula_sum 'C18 H24 N6 O6'
_chemical_formula_weight 420.43
_chemical_name_common '(adipic acid).(nicotinic acid hydrazide)2'
_chemical_name_systematic
;
(adipic acid).(nicotinic acid hydrazide)2
;
_space_group_IT_number 14
_symmetry_cell_setting monoclinic
_symmetry_space_group_name_Hall '-P 2ybc'
_symmetry_space_group_name_H-M 'P 1 21/c 1'
_atom_sites_solution_hydrogens geom
_atom_sites_solution_primary direct
_atom_sites_solution_secondary difmap
_audit_conform_dict_location ftp://ftp.iucr.org/pub/cif_core.dic
_audit_conform_dict_name cif_core.dic
_audit_conform_dict_version 2.3
_audit_creation_date 2009-09-06T16:38:03-00:00
_audit_creation_method 'WinGX routine CIF_UPDATE'
_cell_angle_alpha 90
_cell_angle_beta 102.230(6)
_cell_angle_gamma 90
_cell_formula_units_Z 2
_cell_length_a 13.1910(8)
_cell_length_b 10.3449(5)
_cell_length_c 7.4635(4)
_cell_measurement_reflns_used 3377
_cell_measurement_temperature 173(2)
_cell_measurement_theta_max 28.2785
_cell_measurement_theta_min 3.1533
_cell_volume 995.35(10)
_computing_cell_refinement
;
CrysAlisPro, Oxford Diffraction Ltd.,
Version 1.171.33.32 (release 27-01-2009 CrysAlis171 .NET)
(compiled Jan 27 2009,14:17:37)
;
_computing_data_collection
;
CrysAlisPro, Oxford Diffraction Ltd.,
Version 1.171.33.32 (release 27-01-2009 CrysAlis171 .NET)
(compiled Jan 27 2009,14:17:37)
;
_computing_data_reduction
;
CrysAlisPro, Oxford Diffraction Ltd.,
Version 1.171.33.32 (release 27-01-2009 CrysAlis171 .NET)
(compiled Jan 27 2009,14:17:37)
;
_computing_molecular_graphics
;
Ortep-3 for Windows (Farrugia, 1997) and DIAMOND (Brandenburg, 1999)
;
_computing_publication_material
;
WinGX publication routines (Farrugia, 1999) and PLATON (Spek, 2003)
;
_computing_structure_refinement 'SHELXL-97 (Sheldrick, 2008)'
_computing_structure_solution 'SHELXS-97 (Sheldrick, 2008)'
_diffrn_ambient_temperature 173(2)
_diffrn_detector_area_resol_mean 10.3822
_diffrn_measured_fraction_theta_full 0.994
_diffrn_measured_fraction_theta_max 0.994
_diffrn_measurement_device_type 'Goniometer Xcalibur, detector: Ruby (Gemini ult'
_diffrn_measurement_method '\w scans'
_diffrn_radiation_monochromator graphite
_diffrn_radiation_type MoK\a
_diffrn_radiation_wavelength 0.71073
_diffrn_reflns_av_R_equivalents 0.0273
_diffrn_reflns_av_unetI/netI 0.0313
_diffrn_reflns_limit_h_max 13
_diffrn_reflns_limit_h_min -15
_diffrn_reflns_limit_k_max 12
_diffrn_reflns_limit_k_min -9
_diffrn_reflns_limit_l_max 9
_diffrn_reflns_limit_l_min -8
_diffrn_reflns_number 6133
_diffrn_reflns_theta_full 25.5
_diffrn_reflns_theta_max 25.5
_diffrn_reflns_theta_min 3.16
_diffrn_standards_number 0
_exptl_absorpt_coefficient_mu 0.107
_exptl_absorpt_correction_T_max 0.97
_exptl_absorpt_correction_T_min 0.96
_exptl_absorpt_correction_type multi-scan
_exptl_absorpt_process_details
;
CrysAlis RED, Oxford Diffraction Ltd.,
Version 1.171.33.32 (release 27-01-2009 CrysAlis171 .NET)
(compiled Jan 27 2009,14:17:37)
Empirical absorption correction using spherical harmonics,
implemented in SCALE3 ABSPACK scaling algorithm.
;
_exptl_crystal_colour colourless
_exptl_crystal_density_diffrn 1.403
_exptl_crystal_density_method 'not measured'
_exptl_crystal_description block
_exptl_crystal_F_000 444
_exptl_crystal_size_max 0.4
_exptl_crystal_size_mid 0.39
_exptl_crystal_size_min 0.38
_refine_diff_density_max 0.295
_refine_diff_density_min -0.229
_refine_diff_density_rms 0.054
_refine_ls_extinction_method none
_refine_ls_goodness_of_fit_ref 1.21
_refine_ls_hydrogen_treatment mixed
_refine_ls_matrix_type full
_refine_ls_number_parameters 148
_refine_ls_number_reflns 1840
_refine_ls_number_restraints 0
_refine_ls_restrained_S_all 1.21
_refine_ls_R_factor_all 0.0618
_refine_ls_R_factor_gt 0.0502
_refine_ls_shift/su_max 0
_refine_ls_shift/su_mean 0
_refine_ls_structure_factor_coef Fsqd
_refine_ls_weighting_details 'calc w=1/[\s^2^(Fo^2^)+(0.0312P)^2^+1.2612P] where P=(Fo^2^+2Fc^2^)/3'
_refine_ls_weighting_scheme calc
_refine_ls_wR_factor_gt 0.1285
_refine_ls_wR_factor_ref 0.1317
_reflns_number_gt 1501
_reflns_number_total 1840
_reflns_threshold_expression >2sigma(I)
_cod_data_source_file C0CE00347F.TXT
_cod_data_source_block 3
_cod_depositor_comments
;
The following automatic conversions were performed:
'_symmetry_cell_setting' value 'Monoclinic' changed to 'monoclinic'
according to '/home/saulius/struct/CIF-dictionaries/cif_core.dic'
dictionary named 'cif_core.dic' version 2.4.1 from 2010-06-29.

Automatic conversion script
Id: cif_fix_enum 1555 2011-01-17 13:19:09Z saulius 
;
_cod_original_cell_volume 995.35(9)
_cod_original_sg_symbol_H-M P2(1)/c
_cod_database_code 7205306

loop_
_symmetry_equiv_pos_as_xyz
'x, y, z'
'-x, y+1/2, -z+1/2'
'-x, -y, -z'
'x, -y-1/2, z-1/2'

loop_
_atom_site_label
_atom_site_type_symbol
_atom_site_fract_x
_atom_site_fract_y
_atom_site_fract_z
_atom_site_U_iso_or_equiv
_atom_site_adp_type
_atom_site_occupancy
_atom_site_symmetry_multiplicity
_atom_site_calc_flag
_atom_site_refinement_flags
_atom_site_disorder_assembly
_atom_site_disorder_group
C1 C 0.6215(2) 0.3189(2) 0.6849(3) 0.0216(6) Uani 1 1 d . . .
C2 C 0.6566(2) 0.4408(3) 0.6470(4) 0.0265(6) Uani 1 1 d . . .
H2A H 0.6123 0.513 0.6486 0.032 Uiso 1 1 calc R . .
C3 C 0.8124(2) 0.3598(3) 0.6069(4) 0.0290(6) Uani 1 1 d . . .
H3 H 0.8788 0.3737 0.5801 0.035 Uiso 1 1 calc R . .
C4 C 0.7838(2) 0.2358(3) 0.6431(4) 0.0301(7) Uani 1 1 d . . .
H4 H 0.8303 0.1657 0.643 0.036 Uiso 1 1 calc R . .
C5 C 0.6868(2) 0.2149(3) 0.6794(4) 0.0260(6) Uani 1 1 d . . .
H5 H 0.665 0.1297 0.7004 0.031 Uiso 1 1 calc R . .
C6 C 0.51803(19) 0.2961(2) 0.7326(3) 0.0215(6) Uani 1 1 d . . .
N1 N 0.46838(17) 0.3993(2) 0.7775(3) 0.0269(6) Uani 1 1 d . . .
H1 H 0.495(2) 0.477(3) 0.778(4) 0.04 Uiso 1 1 d . . .
N2 N 0.74963(18) 0.4607(2) 0.6083(3) 0.0288(6) Uani 1 1 d . . .
N3 N 0.37064(19) 0.3909(2) 0.8272(4) 0.0305(6) Uani 1 1 d . . .
H3A H 0.379(3) 0.351(3) 0.928(5) 0.046 Uiso 1 1 d . . .
H3B H 0.331(3) 0.341(3) 0.744(5) 0.046 Uiso 1 1 d . . .
O1 O 0.48184(14) 0.18580(16) 0.7312(3) 0.0289(5) Uani 1 1 d . . .
C10 C 0.8747(2) 0.7426(2) 0.5347(4) 0.0224(6) Uani 1 1 d . . .
C11 C 0.8913(2) 0.8861(2) 0.5442(4) 0.0256(6) Uani 1 1 d . . .
H1A H 0.8953 0.9152 0.6719 0.031 Uiso 1 1 calc R . .
H11B H 0.8308 0.929 0.4658 0.031 Uiso 1 1 calc R . .
C12 C 0.9888(2) 0.9283(2) 0.4837(4) 0.0242(6) Uani 1 1 d . . .
H12A H 0.9813 0.9093 0.3516 0.029 Uiso 1 1 calc R . .
H12B H 1.0484 0.8777 0.5516 0.029 Uiso 1 1 calc R . .
O2 O 0.78285(15) 0.70924(19) 0.5666(3) 0.0364(6) Uani 1 1 d . . .
H2 H 0.781(3) 0.624(4) 0.568(5) 0.055 Uiso 1 1 d . . .
O3 O 0.93698(15) 0.66427(18) 0.5050(3) 0.0329(5) Uani 1 1 d . . .

loop_
_atom_site_aniso_label
_atom_site_aniso_U_11
_atom_site_aniso_U_22
_atom_site_aniso_U_33
_atom_site_aniso_U_23
_atom_site_aniso_U_13
_atom_site_aniso_U_12
C1 0.0258(13) 0.0171(13) 0.0219(13) 0.0003(10) 0.0047(11) -0.0018(10)
C2 0.0279(14) 0.0184(13) 0.0338(15) -0.0007(11) 0.0076(12) -0.0013(11)
C3 0.0251(14) 0.0302(15) 0.0333(16) -0.0045(12) 0.0098(12) -0.0041(11)
C4 0.0294(15) 0.0248(15) 0.0385(17) -0.0040(12) 0.0123(13) 0.0046(12)
C5 0.0307(14) 0.0184(13) 0.0299(15) -0.0012(11) 0.0086(12) -0.0002(11)
C6 0.0242(13) 0.0160(12) 0.0237(14) 0.0026(10) 0.0034(11) -0.0015(11)
N1 0.0235(12) 0.0153(11) 0.0449(15) 0.0005(10) 0.0138(11) -0.0024(9)
N2 0.0302(12) 0.0212(12) 0.0376(14) -0.0023(10) 0.0129(11) -0.0067(10)
N3 0.0257(13) 0.0216(13) 0.0469(16) 0.0018(11) 0.0138(12) 0.0002(10)
O1 0.0283(10) 0.0141(10) 0.0464(12) 0.0014(8) 0.0123(9) -0.0016(8)
C10 0.0242(13) 0.0218(13) 0.0223(13) 0.0015(10) 0.0071(11) -0.0026(11)
C11 0.0274(14) 0.0180(13) 0.0328(15) 0.0015(11) 0.0098(12) -0.0033(11)
C12 0.0253(14) 0.0199(14) 0.0283(14) 0.0015(11) 0.0076(12) -0.0031(11)
O2 0.0303(11) 0.0175(10) 0.0670(16) 0.0003(10) 0.0226(11) -0.0044(9)
O3 0.0334(11) 0.0215(10) 0.0484(13) -0.0003(9) 0.0191(10) 0.0013(8)

loop_
_atom_type_symbol
_atom_type_description
_atom_type_scat_dispersion_real
_atom_type_scat_dispersion_imag
_atom_type_scat_source
C C 0.0033 0.0016 'International Tables Vol C Tables 4.2.6.8 and 6.1.1.4'
H H 0 0 'International Tables Vol C Tables 4.2.6.8 and 6.1.1.4'
N N 0.0061 0.0033 'International Tables Vol C Tables 4.2.6.8 and 6.1.1.4'
O O 0.0106 0.006 'International Tables Vol C Tables 4.2.6.8 and 6.1.1.4'

loop_
_geom_angle_atom_site_label_1
_geom_angle_atom_site_label_2
_geom_angle_atom_site_label_3
_geom_angle
_geom_angle_site_symmetry_1
_geom_angle_site_symmetry_3
_geom_angle_publ_flag
C5 C1 C2 117.5(2) . . ?
C5 C1 C6 119.2(2) . . ?
C2 C1 C6 123.3(2) . . ?
N2 C2 C1 123.0(2) . . ?
N2 C2 H2A 118.5 . . ?
C1 C2 H2A 118.5 . . ?
N2 C3 C4 122.0(2) . . ?
N2 C3 H3 119 . . ?
C4 C3 H3 119 . . ?
C3 C4 C5 119.2(2) . . ?
C3 C4 H4 120.4 . . ?
C5 C4 H4 120.4 . . ?
C4 C5 C1 119.5(2) . . ?
C4 C5 H5 120.2 . . ?
C1 C5 H5 120.2 . . ?
O1 C6 N1 122.2(2) . . ?
O1 C6 C1 120.8(2) . . ?
N1 C6 C1 117.0(2) . . ?
C6 N1 N3 122.7(2) . . ?
C6 N1 H1 122(2) . . ?
N3 N1 H1 116(2) . . ?
C3 N2 C2 118.8(2) . . ?
N1 N3 H3A 108(2) . . ?
N1 N3 H3B 107(2) . . ?
H3A N3 H3B 106(3) . . ?
O3 C10 O2 122.7(2) . . ?
O3 C10 C11 125.0(2) . . ?
O2 C10 C11 112.2(2) . . ?
C10 C11 C12 113.3(2) . . ?
C10 C11 H1A 108.9 . . ?
C12 C11 H1A 108.9 . . ?
C10 C11 H11B 108.9 . . ?
C12 C11 H11B 108.9 . . ?
H1A C11 H11B 107.7 . . ?
C11 C12 C12 112.4(3) . 3_776 ?
C11 C12 H12A 109.1 . . ?
C12 C12 H12A 109.1 3_776 . ?
C11 C12 H12B 109.1 . . ?
C12 C12 H12B 109.1 3_776 . ?
H12A C12 H12B 107.9 . . ?
C10 O2 H2 107(2) . . ?

loop_
_geom_bond_atom_site_label_1
_geom_bond_atom_site_label_2
_geom_bond_distance
_geom_bond_site_symmetry_2
_geom_bond_publ_flag
C1 C5 1.385(4) . ?
C1 C2 1.393(3) . ?
C1 C6 1.500(3) . ?
C2 N2 1.335(3) . ?
C2 H2A 0.95 . ?
C3 N2 1.334(4) . ?
C3 C4 1.380(4) . ?
C3 H3 0.95 . ?
C4 C5 1.380(4) . ?
C4 H4 0.95 . ?
C5 H5 0.95 . ?
C6 O1 1.236(3) . ?
C6 N1 1.332(3) . ?
N1 N3 1.418(3) . ?
N1 H1 0.88(3) . ?
N3 H3A 0.85(4) . ?
N3 H3B 0.88(4) . ?
C10 O3 1.207(3) . ?
C10 O2 1.328(3) . ?
C10 C11 1.501(4) . ?
C11 C12 1.515(3) . ?
C11 H1A 0.99 . ?
C11 H11B 0.99 . ?
C12 C12 1.522(5) 3_776 ?
C12 H12A 0.99 . ?
C12 H12B 0.99 . ?
O2 H2 0.88(4) . ?

loop_
_geom_hbond_atom_site_label_D
_geom_hbond_atom_site_label_H
_geom_hbond_atom_site_label_A
_geom_hbond_distance_DH
_geom_hbond_distance_HA
_geom_hbond_distance_DA
_geom_hbond_angle_DHA
_geom_hbond_site_symmetry_A
O2 H2 N2 0.88(4) 1.78(4) 2.638(3) 164(3) .
C3 H3 O3 0.95 3.18 3.705(3) 117 .
N1 H1 O1 0.88(3) 2.18(3) 3.040(3) 165(3) 2_656
N3 H3A O1 0.85(4) 2.41(4) 3.162(4) 148(3) 4_566
N3 H3B O2 0.88(4) 2.54(4) 3.360(4) 155(3) 3_666

loop_
_geom_torsion_atom_site_label_1
_geom_torsion_atom_site_label_2
_geom_torsion_atom_site_label_3
_geom_torsion_atom_site_label_4
_geom_torsion
_geom_torsion_site_symmetry_1
_geom_torsion_site_symmetry_2
_geom_torsion_site_symmetry_3
_geom_torsion_site_symmetry_4
_geom_torsion_publ_flag
C5 C1 C2 N2 -0.8(4) . . . . ?
C6 C1 C2 N2 178.6(2) . . . . ?
N2 C3 C4 C5 0.9(5) . . . . ?
C3 C4 C5 C1 -2.2(4) . . . . ?
C2 C1 C5 C4 2.1(4) . . . . ?
C6 C1 C5 C4 -177.3(3) . . . . ?
C5 C1 C6 O1 -14.4(4) . . . . ?
C2 C1 C6 O1 166.2(3) . . . . ?
C5 C1 C6 N1 165.0(2) . . . . ?
C2 C1 C6 N1 -14.4(4) . . . . ?
O1 C6 N1 N3 0.1(4) . . . . ?
C1 C6 N1 N3 -179.3(3) . . . . ?
C4 C3 N2 C2 0.4(4) . . . . ?
C1 C2 N2 C3 -0.4(4) . . . . ?
O3 C10 C11 C12 9.0(4) . . . . ?
O2 C10 C11 C12 -172.3(2) . . . . ?
C10 C11 C12 C12 -173.0(3) . . . 3_776 ?
